data_7152964
loop_
_publ_author_name
'Chigrinova, Mariya'
'McKay, Craig S.'
'Beaulieu, Louis-Philippe B'
'Udachin, Konstantin A.'
'Beauchemin, Andr\'e M'
'Pezacki, John Paul'

_publ_section_title
;
 Rearrangements and addition reactions of biarylazacyclooctynones and the
 implications to copper-free click chemistry.
;
_journal_issue 21
_journal_name_full 'Organic &amp; biomolecular chemistry'
_journal_page_first 3436
_journal_page_last 3441
_journal_paper_doi 10.1039/c3ob40683k
_journal_volume 11
_journal_year 2013
_chemical_formula_sum 'C26 H20 N2 O3'
_chemical_formula_weight 408.44
_chemical_name_systematic
;
?
;
_space_group_IT_number 14
_symmetry_cell_setting monoclinic
_symmetry_space_group_name_Hall '-P 2ybc'
_symmetry_space_group_name_H-M 'P 1 21/c 1'
_atom_sites_solution_hydrogens geom
_atom_sites_solution_primary direct
_atom_sites_solution_secondary difmap
_audit_creation_method SHELXL-97
_cell_angle_alpha 90.00
_cell_angle_beta 98.866(18)
_cell_angle_gamma 90.00
_cell_formula_units_Z 4
_cell_length_a 5.4793(18)
_cell_length_b 20.849(7)
_cell_length_c 17.361(6)
_cell_measurement_temperature 100.0(1)
_cell_volume 1959.6(11)
_computing_cell_refinement 'SAINT (Bruker, 2006)'
_computing_data_collection 'APEX2 (Bruker, 2006)'
_computing_data_reduction 'SAINT (Bruker, 2006)'
_computing_molecular_graphics 'ATOMS V.5.0'
_computing_publication_material 'SHELXL-97 (Sheldrick, 1997)'
_computing_structure_refinement 'SHELXL-97 (Sheldrick, 1997)'
_computing_structure_solution 'SHELXS-97 (Sheldrick, 1990)'
_diffrn_ambient_temperature 100.0(1)
_diffrn_measured_fraction_theta_full 0.953
_diffrn_measured_fraction_theta_max 0.953
_diffrn_measurement_device_type 'Bruker Kappa APEXII CCD'
_diffrn_measurement_method ' \f & \w scans'
_diffrn_radiation_monochromator graphite
_diffrn_radiation_source 'fine-focus sealed tube'
_diffrn_radiation_type MoK\a
_diffrn_radiation_wavelength 0.71070
_diffrn_reflns_av_R_equivalents 0.0000
_diffrn_reflns_av_sigmaI/netI 0.3444
_diffrn_reflns_limit_h_max 6
_diffrn_reflns_limit_h_min -5
_diffrn_reflns_limit_k_max 24
_diffrn_reflns_limit_k_min -24
_diffrn_reflns_limit_l_max 20
_diffrn_reflns_limit_l_min -20
_diffrn_reflns_number 38280
_diffrn_reflns_theta_full 24.71
_diffrn_reflns_theta_max 24.71
_diffrn_reflns_theta_min 1.54
_diffrn_standards_number 0
_exptl_absorpt_coefficient_mu 0.091
_exptl_absorpt_correction_T_max 0.9995
_exptl_absorpt_correction_T_min 0.9643
_exptl_absorpt_correction_type multi-scan
_exptl_absorpt_process_details SADABS
_exptl_crystal_colour yellow
_exptl_crystal_density_diffrn 1.384
_exptl_crystal_density_method 'not measured'
_exptl_crystal_description plate
_exptl_crystal_F_000 856
_exptl_crystal_size_max 0.40
_exptl_crystal_size_mid 0.20
_exptl_crystal_size_min 0.01
_refine_diff_density_max 0.686
_refine_diff_density_min -0.415
_refine_diff_density_rms 0.093
_refine_ls_extinction_coef 0.0186(11)
_refine_ls_extinction_expression Fc^*^=kFc[1+0.001xFc^2^\l^3^/sin(2\q)]^-1/4^
_refine_ls_extinction_method SHELXL
_refine_ls_goodness_of_fit_ref 1.048
_refine_ls_hydrogen_treatment mixed
_refine_ls_matrix_type full
_refine_ls_number_parameters 283
_refine_ls_number_reflns 3457
_refine_ls_number_restraints 0
_refine_ls_restrained_S_all 1.048
_refine_ls_R_factor_all 0.2642
_refine_ls_R_factor_gt 0.1245
_refine_ls_shift/su_max 0.000
_refine_ls_shift/su_mean 0.000
_refine_ls_structure_factor_coef Fsqd
_refine_ls_weighting_details 'calc w=1/[\s^2^(Fo^2^)+(0.0000P)^2^+0.0003P] where P=(Fo^2^+2Fc^2^)/3'
_refine_ls_weighting_scheme calc
_refine_ls_wR_factor_gt 0.2698
_refine_ls_wR_factor_ref 0.3401
_reflns_number_gt 1520
_reflns_number_total 3457
_reflns_threshold_expression >2sigma(I)
_cod_data_source_file c3ob40683k.txt
_cod_data_source_block baracb
_cod_original_sg_symbol_H-M P21/c
_cod_database_code 7152964

loop_
_symmetry_equiv_pos_as_xyz
'x, y, z'
'-x, y+1/2, -z+1/2'
'-x, -y, -z'
'x, -y-1/2, z-1/2'

loop_
_atom_site_label
_atom_site_type_symbol
_atom_site_fract_x
_atom_site_fract_y
_atom_site_fract_z
_atom_site_U_iso_or_equiv
_atom_site_adp_type
_atom_site_occupancy
_atom_site_symmetry_multiplicity
_atom_site_calc_flag
_atom_site_refinement_flags
O1 O 0.9450(7) 0.26838(12) 0.56499(16) 0.0794(13) Uani 1 1 d .
O2 O 0.7177(7) 0.04379(11) 0.32821(14) 0.0493(9) Uani 1 1 d .
O3 O 0.7508(8) -0.12351(14) -0.12241(17) 0.0685(11) Uani 1 1 d .
H3 H 0.8540 -0.1513 -0.1037 0.082 Uiso 1 1 calc R
N1 N 0.6483(12) 0.1957(2) 0.4950(3) 0.105(2) Uani 1 1 d .
N2 N 0.7698(8) 0.02090(13) 0.25333(19) 0.0478(11) Uani 1 1 d .
C1 C 0.1475(10) 0.0884(2) 0.5014(2) 0.0544(14) Uani 1 1 d .
H1 H 0.0539 0.0627 0.4624 0.065 Uiso 1 1 calc R
C2 C 0.0976(9) 0.08879(19) 0.5789(2) 0.0524(13) Uani 1 1 d .
H2 H -0.0286 0.0618 0.5926 0.063 Uiso 1 1 calc R
C3 C 0.2269(9) 0.12716(19) 0.6345(2) 0.0430(12) Uani 1 1 d .
H3A H 0.1834 0.1282 0.6854 0.052 Uiso 1 1 calc R
C4 C 0.4218(10) 0.16485(19) 0.6177(3) 0.0559(14) Uani 1 1 d .
H4 H 0.5169 0.1907 0.6563 0.067 Uiso 1 1 calc R
C5 C 0.4705(9) 0.16257(19) 0.5399(3) 0.0475(13) Uani 1 1 d .
C6 C 0.3258(10) 0.1245(2) 0.4855(2) 0.0497(14) Uani 1 1 d .
C7 C 0.4102(8) 0.13106(17) 0.4063(2) 0.0336(11) Uani 1 1 d .
C8 C 0.5881(10) 0.1719(2) 0.4173(3) 0.0484(13) Uani 1 1 d .
C9 C 0.8562(12) 0.2373(2) 0.5045(3) 0.0770(19) Uani 1 1 d .
C10 C 0.9208(10) 0.24136(19) 0.4179(2) 0.0419(12) Uani 1 1 d .
C11 C 1.0981(9) 0.27612(17) 0.3959(2) 0.0394(12) Uani 1 1 d .
H11 H 1.2014 0.3019 0.4325 0.047 Uiso 1 1 calc R
C12 C 1.1327(9) 0.27444(17) 0.3158(2) 0.0547(15) Uani 1 1 d .
H12 H 1.2610 0.2989 0.2990 0.066 Uiso 1 1 calc R
C13 C 0.9782(9) 0.23701(18) 0.2629(2) 0.0477(13) Uani 1 1 d .
H13 H 1.0002 0.2369 0.2097 0.057 Uiso 1 1 calc R
C14 C 0.7938(10) 0.20000(18) 0.2859(3) 0.0576(15) Uani 1 1 d .
H14 H 0.6905 0.1739 0.2497 0.069 Uiso 1 1 calc R
C15 C 0.7636(10) 0.20236(19) 0.3657(3) 0.0574(14) Uani 1 1 d .
C16 C 0.3247(10) 0.09523(16) 0.3360(2) 0.0619(16) Uani 1 1 d .
H16B H 0.3522 0.1206 0.2899 0.074 Uiso 1 1 calc R
H16A H 0.1453 0.0870 0.3321 0.074 Uiso 1 1 calc R
C17 C 0.4639(9) 0.03119(19) 0.3368(2) 0.0486(13) Uani 1 1 d .
H17 H 0.4566 0.0078 0.3867 0.058 Uiso 1 1 calc R
C18 C 0.3675(8) -0.01159(17) 0.2672(2) 0.0408(12) Uani 1 1 d .
H18B H 0.3364 -0.0558 0.2840 0.049 Uiso 1 1 calc R
H18A H 0.2138 0.0060 0.2371 0.049 Uiso 1 1 calc R
C19 C 0.5760(9) -0.00982(16) 0.2204(2) 0.0371(12) Uani 1 1 d .
C20 C 0.5739(8) -0.03918(17) 0.1418(2) 0.0356(12) Uani 1 1 d .
C21 C 0.7582(8) -0.02871(16) 0.0960(2) 0.0346(11) Uani 1 1 d .
H21 H 0.8928 -0.0014 0.1151 0.041 Uiso 1 1 calc R
C22 C 0.7502(9) -0.05704(15) 0.0235(2) 0.0408(13) Uani 1 1 d .
H22 H 0.8763 -0.0483 -0.0069 0.049 Uiso 1 1 calc R
C23 C 0.5575(10) -0.09828(17) -0.0048(2) 0.0399(12) Uani 1 1 d .
C24 C 0.3732(9) -0.10979(16) 0.0398(2) 0.0441(13) Uani 1 1 d .
H24 H 0.2396 -0.1373 0.0205 0.053 Uiso 1 1 calc R
C25 C 0.3821(8) -0.08089(15) 0.1139(2) 0.0378(12) Uani 1 1 d .
H25 H 0.2571 -0.0899 0.1447 0.045 Uiso 1 1 calc R
C26 C 0.5354(11) -0.1292(2) -0.0876(2) 0.0594(15) Uani 1 1 d .
H26B H 0.4954 -0.1753 -0.0836 0.071 Uiso 1 1 calc R
H26A H 0.3964 -0.1087 -0.1221 0.071 Uiso 1 1 calc R

loop_
_atom_site_aniso_label
_atom_site_aniso_U_11
_atom_site_aniso_U_22
_atom_site_aniso_U_33
_atom_site_aniso_U_23
_atom_site_aniso_U_13
_atom_site_aniso_U_12
O1 0.111(3) 0.0397(16) 0.0641(19) -0.0071(15) -0.061(2) -0.0054(19)
O2 0.066(3) 0.0445(16) 0.0317(17) -0.0116(13) -0.0119(16) 0.0034(18)
O3 0.092(3) 0.063(2) 0.0517(19) -0.0002(15) 0.016(2) 0.027(2)
N1 0.107(6) 0.068(3) 0.128(5) -0.018(3) -0.026(4) 0.038(4)
N2 0.059(3) 0.0326(18) 0.047(2) 0.0020(17) -0.009(2) -0.001(2)
C1 0.052(4) 0.058(3) 0.054(3) 0.000(2) 0.011(3) 0.008(3)
C2 0.058(4) 0.053(3) 0.047(3) 0.010(2) 0.012(3) 0.019(3)
C3 0.051(4) 0.048(3) 0.029(2) 0.003(2) 0.004(3) 0.010(3)
C4 0.059(4) 0.044(3) 0.059(3) 0.016(2) -0.006(3) 0.004(3)
C5 0.048(4) 0.040(3) 0.063(3) 0.031(2) 0.034(3) -0.001(2)
C6 0.053(4) 0.044(3) 0.048(3) 0.009(2) -0.008(3) 0.003(3)
C7 0.034(3) 0.026(2) 0.039(3) -0.0140(19) 0.000(2) 0.002(2)
C8 0.049(4) 0.035(2) 0.055(3) -0.002(2) -0.011(3) 0.012(3)
C9 0.078(5) 0.022(3) 0.120(5) 0.016(3) -0.019(4) 0.019(3)
C10 0.053(4) 0.035(2) 0.039(3) 0.004(2) 0.012(3) 0.000(3)
C11 0.045(4) 0.030(2) 0.042(3) 0.0052(19) 0.004(2) 0.006(2)
C12 0.080(5) 0.033(2) 0.048(3) 0.004(2) 0.000(3) 0.004(2)
C13 0.053(4) 0.047(3) 0.041(3) -0.010(2) 0.001(2) 0.004(3)
C14 0.062(4) 0.036(2) 0.069(4) -0.002(2) -0.010(3) -0.007(3)
C15 0.055(4) 0.037(3) 0.081(4) 0.029(3) 0.015(3) 0.019(3)
C16 0.072(4) 0.048(3) 0.054(3) -0.029(2) -0.027(3) 0.010(3)
C17 0.035(4) 0.057(3) 0.048(3) -0.001(2) -0.009(3) 0.012(3)
C18 0.038(4) 0.037(2) 0.043(2) -0.0134(19) -0.006(2) -0.003(2)
C19 0.042(4) 0.028(2) 0.040(3) 0.003(2) 0.001(3) 0.000(2)
C20 0.040(4) 0.027(2) 0.038(3) 0.0029(19) 0.001(2) 0.008(2)
C21 0.034(3) 0.031(2) 0.037(3) -0.001(2) -0.002(2) -0.003(2)
C22 0.047(4) 0.026(2) 0.047(3) 0.006(2) 0.000(2) 0.008(2)
C23 0.054(4) 0.025(2) 0.038(3) 0.0026(19) -0.003(3) 0.001(2)
C24 0.067(4) 0.029(2) 0.031(2) -0.001(2) -0.008(3) -0.011(2)
C25 0.047(4) 0.029(2) 0.035(2) 0.0079(19) 0.000(2) 0.003(2)
C26 0.082(5) 0.056(3) 0.042(3) -0.012(2) 0.016(3) -0.008(3)

loop_
_atom_type_symbol
_atom_type_description
_atom_type_scat_dispersion_real
_atom_type_scat_dispersion_imag
_atom_type_scat_source
C C 0.0033 0.0016 'International Tables Vol C Tables 4.2.6.8 and 6.1.1.4'
H H 0.0000 0.0000 'International Tables Vol C Tables 4.2.6.8 and 6.1.1.4'
O O 0.0106 0.0060 'International Tables Vol C Tables 4.2.6.8 and 6.1.1.4'
N N 0.0061 0.0033 'International Tables Vol C Tables 4.2.6.8 and 6.1.1.4'

loop_
_geom_angle_atom_site_label_1
_geom_angle_atom_site_label_2
_geom_angle_atom_site_label_3
_geom_angle
C17 O2 N2 111.0(3)
C9 N1 C8 112.7(6)
C9 N1 C5 142.2(5)
C8 N1 C5 104.9(4)
C19 N2 O2 107.2(4)
C6 C1 C2 117.5(4)
C3 C2 C1 121.4(5)
C2 C3 C4 120.9(4)
C3 C4 C5 116.4(4)
C6 C5 C4 119.8(4)
C6 C5 N1 104.9(4)
C4 C5 N1 135.3(5)
C1 C6 C5 123.9(4)
C1 C6 C7 126.0(4)
C5 C6 C7 110.0(4)
C8 C7 C16 127.4(4)
C8 C7 C6 104.7(4)
C16 C7 C6 127.7(4)
C7 C8 N1 115.5(5)
C7 C8 C15 135.2(4)
N1 C8 C15 109.4(5)
O1 C9 N1 127.4(6)
O1 C9 C10 129.8(5)
N1 C9 C10 102.3(5)
C11 C10 C15 122.5(4)
C11 C10 C9 125.7(4)
C15 C10 C9 111.9(5)
C10 C11 C12 118.9(4)
C13 C12 C11 119.8(5)
C14 C13 C12 121.5(4)
C13 C14 C15 117.6(4)
C10 C15 C14 119.7(5)
C10 C15 C8 103.7(4)
C14 C15 C8 136.6(5)
C7 C16 C17 110.2(3)
O2 C17 C18 104.1(4)
O2 C17 C16 109.0(4)
C18 C17 C16 112.9(3)
C19 C18 C17 102.4(4)
N2 C19 C20 119.8(4)
N2 C19 C18 114.4(3)
C20 C19 C18 125.8(4)
C25 C20 C21 118.2(3)
C25 C20 C19 118.2(4)
C21 C20 C19 123.5(4)
C22 C21 C20 121.8(4)
C21 C22 C23 120.0(4)
C24 C23 C22 119.3(4)
C24 C23 C26 118.9(4)
C22 C23 C26 121.8(4)
C23 C24 C25 120.6(4)
C20 C25 C24 120.1(4)
O3 C26 C23 114.0(4)

loop_
_geom_bond_atom_site_label_1
_geom_bond_atom_site_label_2
_geom_bond_distance
O1 C9 1.265(5)
O2 C17 1.445(5)
O2 N2 1.454(4)
O3 C26 1.411(5)
N1 C9 1.422(7)
N1 C8 1.426(5)
N1 C5 1.506(7)
N2 C19 1.295(5)
C1 C6 1.296(6)
C1 C2 1.414(5)
C2 C3 1.365(5)
C3 C4 1.393(6)
C4 C5 1.417(6)
C5 C6 1.386(6)
C6 C7 1.523(6)
C7 C8 1.287(6)
C7 C16 1.446(5)
C8 C15 1.548(7)
C9 C10 1.599(7)
C10 C11 1.315(6)
C10 C15 1.409(6)
C11 C12 1.432(5)
C12 C13 1.389(5)
C13 C14 1.379(6)
C14 C15 1.421(6)
C16 C17 1.537(5)
C17 C18 1.530(5)
C18 C19 1.500(5)
C19 C20 1.493(5)
C20 C25 1.392(5)
C20 C21 1.396(5)
C21 C22 1.385(5)
C22 C23 1.391(5)
C23 C24 1.385(6)
C23 C26 1.564(5)
C24 C25 1.414(5)
